data_2103259
loop_
_publ_author_name
'Rychlewska, Urszula'
'War\.zajtis, Beata'

_publ_section_title
;
 Isostructuralism in a series of methylester/methylamide derivatives of
 (<i>R</i>,<i>R</i>)-<i>O</i>,<i>O</i>'-dibenzoyl tartaric acid;
 inclusion properties and guest-dependent homeotypism of the crystals
 of (<i>R</i>,<i>R</i>)-<i>O</i>,<i>O</i>'-dibenzoyltartaric acid
 diamide
;
_journal_issue 2
_journal_name_full 'Acta Crystallographica Section B'
_journal_page_first 265
_journal_page_last 271
_journal_paper_doi 10.1107/S0108768101019334
_journal_volume 58
_journal_year 2002
_chemical_formula_moiety '(C18 H16 N2 O6), (C4 H8 O2)'
_chemical_formula_sum 'C22 H24 N2 O8'
_chemical_formula_weight 444.43
_chemical_name_systematic
;
(R,R)-(-)-O,O'-Dibenzoyltartaric acid diamide
;
_space_group_IT_number 20
_symmetry_cell_setting orthorhombic
_symmetry_space_group_name_Hall 'C 2c 2'
_symmetry_space_group_name_H-M 'C 2 2 21'
_atom_sites_solution_hydrogens geom
_atom_sites_solution_primary direct
_atom_sites_solution_secondary difmap
_audit_creation_method SHELXL-97
_cell_angle_alpha 90.00
_cell_angle_beta 90.00
_cell_angle_gamma 90.00
_cell_formula_units_Z 4
_cell_length_a 5.2530(10)
_cell_length_b 26.748(5)
_cell_length_c 15.621(3)
_cell_measurement_reflns_used 51
_cell_measurement_temperature 293(2)
_cell_measurement_theta_max 23.58
_cell_measurement_theta_min 12.22
_cell_volume 2194.9(7)
_computing_cell_refinement 'Kuma KM-4 software (Kuma Diffraction, 1991)'
_computing_data_collection 'Kuma KM-4 software (Kuma Diffraction, 1991)'
_computing_data_reduction 'Kuma KM-4 software (Kuma Diffraction, 1991)'
_computing_molecular_graphics 'Simens Analytical X-Ray Instruments (1989)'
_computing_publication_material 'SHELXL-97 (Sheldrick, 1997)'
_computing_structure_refinement 'SHELXL-97 (Sheldrick, 1997)'
_computing_structure_solution 'SHELXS-86 (Sheldrick, 1990)'
_diffrn_ambient_temperature 293(2)
_diffrn_measured_fraction_theta_full 0.982
_diffrn_measured_fraction_theta_max 0.982
_diffrn_measurement_device_type 'KM-4 four circle diffractometer'
_diffrn_measurement_method \Q--2\Q
_diffrn_radiation_monochromator graphite
_diffrn_radiation_source 'fine-focus sealed tube'
_diffrn_radiation_type CuK\a
_diffrn_radiation_wavelength 1.54178
_diffrn_reflns_av_R_equivalents 0.0218
_diffrn_reflns_av_sigmaI/netI 0.0308
_diffrn_reflns_limit_h_max 5
_diffrn_reflns_limit_h_min -5
_diffrn_reflns_limit_k_max 31
_diffrn_reflns_limit_k_min 0
_diffrn_reflns_limit_l_max 18
_diffrn_reflns_limit_l_min 0
_diffrn_reflns_number 1886
_diffrn_reflns_theta_full 65.15
_diffrn_reflns_theta_max 65.15
_diffrn_reflns_theta_min 3.30
_diffrn_standards_decay_% 2.15
_diffrn_standards_interval_count 100
_diffrn_standards_number 2
_exptl_absorpt_coefficient_mu 0.870
_exptl_absorpt_correction_T_max 0.9578
_exptl_absorpt_correction_T_min 0.7224
_exptl_absorpt_correction_type none
_exptl_crystal_colour colourless
_exptl_crystal_density_diffrn 1.345
_exptl_crystal_density_method 'not measured'
_exptl_crystal_description plate
_exptl_crystal_F_000 936
_exptl_crystal_size_max 0.40
_exptl_crystal_size_mid 0.30
_exptl_crystal_size_min 0.05
_refine_diff_density_max 0.241
_refine_diff_density_min -0.179
_refine_ls_abs_structure_details 'Flack H D (1983), Acta Cryst. A39, 876-881'
_refine_ls_abs_structure_Flack
;
-0.3(4)
The absolute structure of the crystals was assumed from the known absolute
configuration of the reagents used in the synthesis.
;
_refine_ls_extinction_coef 0.0020(4)
_refine_ls_extinction_expression Fc^*^=kFc[1+0.001xFc^2^\l^3^/sin(2\q)]^-1/4^
_refine_ls_extinction_method SHELXL
_refine_ls_goodness_of_fit_ref 1.062
_refine_ls_hydrogen_treatment mixed
_refine_ls_matrix_type full
_refine_ls_number_parameters 173
_refine_ls_number_reflns 1795
_refine_ls_number_restraints 12
_refine_ls_restrained_S_all 1.090
_refine_ls_R_factor_all 0.0811
_refine_ls_R_factor_gt 0.0485
_refine_ls_shift/su_max 0.000
_refine_ls_shift/su_mean 0.000
_refine_ls_structure_factor_coef Fsqd
_refine_ls_weighting_details 'calc w=1/[\s^2^(Fo^2^)+(0.0893P)^2^+0.2101P] where P=(Fo^2^+2Fc^2^)/3'
_refine_ls_weighting_scheme calc
_refine_ls_wR_factor_gt 0.1272
_refine_ls_wR_factor_ref 0.1392
_reflns_number_gt 1410
_reflns_number_total 1795
_reflns_threshold_expression >2sigma(I)
_cod_data_source_file na0128.cif
_cod_data_source_block bn11+1,4-dioxane
_cod_database_code 2103259

loop_
_symmetry_equiv_pos_as_xyz
'x, y, z'
'-x, -y, z+1/2'
'-x, y, -z+1/2'
'x, -y, -z'
'x+1/2, y+1/2, z'
'-x+1/2, -y+1/2, z+1/2'
'-x+1/2, y+1/2, -z+1/2'
'x+1/2, -y+1/2, -z'

loop_
_atom_site_label
_atom_site_fract_x
_atom_site_fract_y
_atom_site_fract_z
_atom_site_U_iso_or_equiv
_atom_site_adp_type
_atom_site_calc_flag
_atom_site_refinement_flags
_atom_site_occupancy
_atom_site_type_symbol
C1 -0.4972(6) -0.47885(10) -0.38232(15) 0.0436(6) Uani d . 1 C
C2 -0.4982(6) -0.47439(10) -0.47926(15) 0.0436(6) Uani d . 1 C
H2 -0.3459 -0.4573 -0.4967 0.052 Uiso d R 1 H
C20 -0.6950(6) -0.39667(12) -0.50720(18) 0.0557(8) Uani d . 1 C
C21 -0.8907(7) -0.37150(12) -0.5589(2) 0.0602(8) Uani d . 1 C
C22 -0.9096(10) -0.31990(15) -0.5519(3) 0.0919(13) Uani d . 1 C
H22 -0.7978 -0.3017 -0.5145 0.110 Uiso d R 1 H
C23 -1.0870(12) -0.2949(2) -0.6004(4) 0.117(2) Uani d . 1 C
H23 -1.1005 -0.2591 -0.5983 0.140 Uiso d R 1 H
C24 -1.2411(12) -0.3205(3) -0.6551(4) 0.123(2) Uani d . 1 C
H24 -1.3681 -0.3023 -0.6865 0.148 Uiso d R 1 H
C25 -1.2257(10) -0.3717(2) -0.6633(3) 0.1028(16) Uani d . 1 C
H25 -1.3410 -0.3895 -0.6999 0.123 Uiso d R 1 H
C26 -1.0447(7) -0.39718(15) -0.6148(2) 0.0681(10) Uani d . 1 C
H26 -1.0214 -0.4325 -0.6218 0.082 Uiso d R 1 H
N1 -0.7154(5) -0.47510(10) -0.34160(13) 0.0537(7) Uani d . 1 N
H12 -0.8600 -0.4692 -0.3708 0.064 Uiso d R 1 H
H11 -0.7192 -0.4778 -0.2842 0.064 Uiso d R 1 H
O1 -0.2913(4) -0.48699(9) -0.34697(12) 0.0554(6) Uani d . 1 O
O2 -0.7126(4) -0.44750(7) -0.51260(10) 0.0479(5) Uani d . 1 O
O20 -0.5344(6) -0.37677(9) -0.46477(17) 0.0793(8) Uani d . 1 O
O1S -1.048(3) -0.3842(2) -0.2478(10) 0.145(5) Uani d PD 0.50 O
C2S -1.100(4) -0.3547(4) -0.3198(7) 0.126(6) Uani d PD 0.50 C
H2S1 -1.2468 -0.3672 -0.3497 0.151 Uiso d PR 0.50 H
H2S2 -0.9573 -0.3563 -0.3579 0.151 Uiso d PR 0.50 H
C3S -1.146(4) -0.3013(4) -0.2936(11) 0.191(14) Uani d PD 0.50 C
H3S1 -1.2948 -0.2982 -0.2582 0.229 Uiso d PR 0.50 H
H3S2 -1.1701 -0.2809 -0.3437 0.229 Uiso d PR 0.50 H
O4S -0.932(2) -0.2837(2) -0.2486(11) 0.152(6) Uani d PD 0.50 O
C5S -0.877(4) -0.3135(4) -0.1773(8) 0.140(9) Uani d PD 0.50 C
H5S1 -1.0242 -0.3118 -0.1411 0.167 Uiso d PR 0.50 H
H5S2 -0.7330 -0.3014 -0.1456 0.167 Uiso d PR 0.50 H
C6S -0.828(4) -0.3668(4) -0.2053(11) 0.176(13) Uani d PD 0.50 C
H6S1 -0.6781 -0.3676 -0.2403 0.212 Uiso d PR 0.50 H
H6S2 -0.8003 -0.3878 -0.1563 0.212 Uiso d PR 0.50 H

loop_
_atom_site_aniso_label
_atom_site_aniso_U_11
_atom_site_aniso_U_22
_atom_site_aniso_U_33
_atom_site_aniso_U_12
_atom_site_aniso_U_13
_atom_site_aniso_U_23
C1 0.0418(14) 0.0566(15) 0.0324(11) -0.0003(14) -0.0027(13) -0.0041(11)
C2 0.0374(13) 0.0616(16) 0.0317(11) 0.0014(15) -0.0035(12) 0.0004(11)
C20 0.0594(19) 0.0613(18) 0.0463(15) 0.0009(15) -0.0017(16) -0.0004(13)
C21 0.0633(19) 0.0619(19) 0.0555(18) 0.0072(15) 0.0073(15) 0.0104(15)
C22 0.104(3) 0.070(2) 0.102(3) 0.018(2) 0.006(3) 0.009(2)
C23 0.130(5) 0.084(3) 0.137(5) 0.042(3) 0.015(4) 0.032(3)
C24 0.118(5) 0.125(5) 0.127(5) 0.049(4) 0.002(4) 0.052(4)
C25 0.089(3) 0.134(5) 0.085(3) 0.032(3) -0.020(3) 0.021(3)
C26 0.061(2) 0.089(2) 0.0537(18) 0.0119(17) -0.0043(16) 0.0143(17)
N1 0.0407(14) 0.0884(18) 0.0322(10) 0.0051(13) -0.0017(10) -0.0012(11)
O1 0.0409(11) 0.0895(16) 0.0359(9) 0.0044(10) -0.0062(9) -0.0035(9)
O2 0.0493(11) 0.0561(11) 0.0383(9) 0.0029(9) -0.0066(9) 0.0014(8)
O20 0.0846(18) 0.0694(15) 0.0838(16) -0.0090(13) -0.0199(15) -0.0105(12)
O1S 0.186(15) 0.093(4) 0.156(6) -0.072(9) -0.030(9) 0.036(10)
C2S 0.201(16) 0.107(11) 0.070(6) -0.064(11) -0.041(7) 0.009(7)
C3S 0.27(3) 0.085(10) 0.22(3) 0.057(14) -0.13(2) -0.047(13)
O4S 0.158(17) 0.074(5) 0.222(10) -0.012(5) -0.005(12) 0.047(8)
C5S 0.27(2) 0.067(8) 0.078(7) -0.036(11) -0.018(9) 0.000(7)
C6S 0.27(3) 0.093(9) 0.167(18) 0.004(13) -0.121(19) -0.050(10)

loop_
_atom_type_symbol
_atom_type_description
_atom_type_scat_dispersion_real
_atom_type_scat_dispersion_imag
_atom_type_scat_source
C C 0.0181 0.0091 'International Tables Vol C Tables 4.2.6.8 and 6.1.1.4'
H H 0.0000 0.0000 'International Tables Vol C Tables 4.2.6.8 and 6.1.1.4'
N N 0.0311 0.0180 'International Tables Vol C Tables 4.2.6.8 and 6.1.1.4'
O O 0.0492 0.0322 'International Tables Vol C Tables 4.2.6.8 and 6.1.1.4'

loop_
_geom_angle_atom_site_label_1
_geom_angle_atom_site_label_2
_geom_angle_atom_site_label_3
_geom_angle_site_symmetry_1
_geom_angle_site_symmetry_3
_geom_angle
O1 C1 N1 . . 124.1(2)
O1 C1 C2 . . 117.6(2)
N1 C1 C2 . . 118.2(2)
O2 C2 C2 . 4_544 107.35(17)
O2 C2 C1 . . 113.8(2)
C2 C2 C1 4_544 . 110.8(3)
O2 C2 H2 . . 108.3
C2 C2 H2 4_544 . 108.0
C1 C2 H2 . . 108.5
O20 C20 O2 . . 121.6(3)
O20 C20 C21 . . 126.4(3)
O2 C20 C21 . . 112.0(3)
C26 C21 C22 . . 120.3(4)
C26 C21 C20 . . 122.1(3)
C22 C21 C20 . . 117.5(4)
C23 C22 C21 . . 119.3(5)
C23 C22 H22 . . 120.2
C21 C22 H22 . . 120.5
C24 C23 C22 . . 120.2(5)
C24 C23 H23 . . 118.6
C22 C23 H23 . . 121.1
C23 C24 C25 . . 121.6(5)
C23 C24 H24 . . 118.6
C25 C24 H24 . . 119.8
C24 C25 C26 . . 118.4(5)
C24 C25 H25 . . 120.8
C26 C25 H25 . . 120.8
C21 C26 C25 . . 120.2(4)
C21 C26 H26 . . 119.3
C25 C26 H26 . . 120.4
C1 N1 H12 . . 120.3
C1 N1 H11 . . 119.7
H12 N1 H11 . . 120.0
C20 O2 C2 . . 115.1(2)
O1S O1S C6S 3_354 3_354 120(4)
O1S O1S C2S 3_354 . 95(3)
C6S O1S C2S 3_354 . 25.6(15)
O1S O1S C6S 3_354 . 42(3)
C6S O1S C6S 3_354 . 132.0(11)
C2S O1S C6S . . 110.7(9)
O1S O1S C2S 3_354 3_354 66(3)
C6S O1S C2S 3_354 3_354 123.5(8)
C2S O1S C2S . 3_354 111.3(8)
C6S O1S C2S . 3_354 24.4(12)
C6S C2S C5S 3_354 3_354 118(3)
C6S C2S O1S 3_354 . 48(2)
C5S C2S O1S 3_354 . 127.8(11)
C6S C2S C3S 3_354 . 103(3)
C5S C2S C3S 3_354 . 18.4(12)
O1S C2S C3S . . 110.3(9)
C6S C2S O1S 3_354 3_354 67(2)
C5S C2S O1S 3_354 3_354 126.5(15)
O1S C2S O1S . 3_354 19.3(14)
C3S C2S O1S . 3_354 112.6(7)
C6S C2S H2S1 3_354 . 69.4
C5S C2S H2S1 3_354 . 103.8
O1S C2S H2S1 . . 110.6
C3S C2S H2S1 . . 109.5
O1S C2S H2S1 3_354 . 124.3
C6S C2S H2S2 3_354 . 145.5
C5S C2S H2S2 3_354 . 96.1
O1S C2S H2S2 . . 108.6
C3S C2S H2S2 . . 109.8
O1S C2S H2S2 3_354 . 90.3
H2S1 C2S H2S2 . . 108.0
C5S C3S O4S 3_354 3_354 141(5)
C5S C3S O4S 3_354 . 115(4)
O4S C3S O4S 3_354 . 26.3(16)
C5S C3S C2S 3_354 . 37.6(17)
O4S C3S C2S 3_354 . 128.0(13)
O4S C3S C2S . . 108.9(9)
C5S C3S C6S 3_354 3_354 55.8(19)
O4S C3S C6S 3_354 3_354 123.9(16)
O4S C3S C6S . 3_354 113.4(10)
C2S C3S C6S . 3_354 20.5(11)
C5S C3S H3S1 3_354 . 132.8
O4S C3S H3S1 3_354 . 84.4
O4S C3S H3S1 . . 109.5
C2S C3S H3S1 . . 111.7
C6S C3S H3S1 3_354 . 91.7
C5S C3S H3S2 3_354 . 72.9
O4S C3S H3S2 3_354 . 110.9
O4S C3S H3S2 . . 108.7
C2S C3S H3S2 . . 109.7
C6S C3S H3S2 3_354 . 123.1
H3S1 C3S H3S2 . . 108.4
O4S O4S C3S 3_354 3_354 120(3)
O4S O4S C5S 3_354 . 105(3)
C3S O4S C5S 3_354 . 15.0(19)
O4S O4S C3S 3_354 . 34.0(17)
C3S O4S C3S 3_354 . 123.4(13)
C5S O4S C3S . . 111.8(9)
O4S O4S C5S 3_354 3_354 52(2)
C3S O4S C5S 3_354 3_354 120.7(9)
C5S O4S C5S . 3_354 112.9(8)
C3S O4S C5S . 3_354 17.5(12)
C3S C5S C2S 3_354 3_354 124(3)
C3S C5S O4S 3_354 . 24(3)
C2S C5S O4S 3_354 . 120.8(11)
C3S C5S C6S 3_354 . 106(3)
C2S C5S C6S 3_354 . 21.6(15)
O4S C5S C6S . . 110.0(8)
C3S C5S O4S 3_354 3_354 48(3)
C2S C5S O4S 3_354 3_354 111.6(15)
O4S C5S O4S . 3_354 23.7(10)
C6S C5S O4S . 3_354 109.9(7)
C3S C5S H5S1 3_354 . 127.6
C2S C5S H5S1 3_354 . 89.1
O4S C5S H5S1 . . 106.0
C6S C5S H5S1 . . 110.6
O4S C5S H5S1 3_354 . 84.4
C3S C5S H5S2 3_354 . 92.7
C2S C5S H5S2 3_354 . 116.2
O4S C5S H5S2 . . 112.3
C6S C5S H5S2 . . 109.6
O4S C5S H5S2 3_354 . 130.3
H5S1 C5S H5S2 . . 108.3
C2S C6S O1S 3_354 3_354 107(4)
C2S C6S O1S 3_354 . 89(3)
O1S C6S O1S 3_354 . 18.2(17)
C2S C6S C5S 3_354 . 40(2)
O1S C6S C5S 3_354 . 119.8(11)
O1S C6S C5S . . 108.0(9)
C2S C6S C3S 3_354 3_354 56.5(18)
O1S C6S C3S 3_354 3_354 112.0(13)
O1S C6S C3S . 3_354 105.2(10)
C5S C6S C3S . 3_354 18.2(9)
C2S C6S H6S1 3_354 . 148.2
O1S C6S H6S1 3_354 . 95.7
O1S C6S H6S1 . . 113.5
C5S C6S H6S1 . . 108.8
C3S C6S H6S1 3_354 . 94.4
C2S C6S H6S2 3_354 . 84.1
O1S C6S H6S2 3_354 . 112.5
O1S C6S H6S2 . . 108.0
C5S C6S H6S2 . . 110.2
C3S C6S H6S2 3_354 . 126.9
H6S1 C6S H6S2 . . 108.4

loop_
_geom_bond_atom_site_label_1
_geom_bond_atom_site_label_2
_geom_bond_site_symmetry_2
_geom_bond_distance
C1 O1 . 1.234(3)
C1 N1 . 1.315(4)
C1 C2 . 1.519(3)
C2 O2 . 1.434(3)
C2 C2 4_544 1.515(5)
C2 H2 . 0.9600
C20 O20 . 1.198(4)
C20 O2 . 1.365(4)
C20 C21 . 1.470(5)
C21 C26 . 1.375(5)
C21 C22 . 1.388(5)
C22 C23 . 1.375(7)
C22 H22 . 0.9601
C23 C24 . 1.362(8)
C23 H23 . 0.9600
C24 C25 . 1.378(9)
C24 H24 . 0.9600
C25 C26 . 1.394(5)
C25 H25 . 0.9600
C26 H26 . 0.9600
N1 H12 . 0.9000
N1 H11 . 0.9000
O1S C2S . 1.402(9)
O1S C6S . 1.409(10)
C2S C3S . 1.506(9)
C2S H2S1 . 0.9600
C2S H2S2 . 0.9600
C3S O4S . 1.410(10)
C3S H3S1 . 0.9600
C3S H3S2 . 0.9600
O4S C5S . 1.399(9)
C5S C6S . 1.514(9)
C5S H5S1 . 0.9600
C5S H5S2 . 0.9600
C6S H6S1 . 0.9600
C6S H6S2 . 0.9600

loop_
_geom_torsion_atom_site_label_1
_geom_torsion_atom_site_label_2
_geom_torsion_atom_site_label_3
_geom_torsion_atom_site_label_4
_geom_torsion_site_symmetry_1
_geom_torsion_site_symmetry_4
_geom_torsion
O1 C1 C2 O2 . . -158.1(2)
N1 C1 C2 O2 . . 23.6(4)
O1 C1 C2 C2 . 4_544 80.8(3)
N1 C1 C2 C2 . 4_544 -97.5(3)
O20 C20 C21 C26 . . 170.8(3)
O2 C20 C21 C26 . . -8.8(4)
O20 C20 C21 C22 . . -6.8(5)
O2 C20 C21 C22 . . 173.6(3)
C26 C21 C22 C23 . . 1.1(6)
C20 C21 C22 C23 . . 178.7(4)
C21 C22 C23 C24 . . -0.4(8)
C22 C23 C24 C25 . . 0.3(9)
C23 C24 C25 C26 . . -0.8(8)
C22 C21 C26 C25 . . -1.7(6)
C20 C21 C26 C25 . . -179.2(4)
C24 C25 C26 C21 . . 1.5(7)
O20 C20 O2 C2 . . -12.3(4)
C21 C20 O2 C2 . . 167.3(2)
C2 C2 O2 C20 4_544 . -157.8(2)
C1 C2 O2 C20 . . 79.2(3)
O1S O1S C2S C6S 3_354 3_354 170(3)
C6S O1S C2S C6S . 3_354 -150(2)
C2S O1S C2S C6S 3_354 3_354 -124(3)
O1S O1S C2S C5S 3_354 3_354 -94(4)
C6S O1S C2S C5S 3_354 3_354 96(4)
C6S O1S C2S C5S . 3_354 -54(3)
C2S O1S C2S C5S 3_354 3_354 -28(2)
O1S O1S C2S C3S 3_354 . -100(2)
C6S O1S C2S C3S 3_354 . 89(3)
C6S O1S C2S C3S . . -60.5(17)
C2S O1S C2S C3S 3_354 . -34.4(14)
C6S O1S C2S O1S 3_354 3_354 -170(3)
C6S O1S C2S O1S . 3_354 39.8(17)
C2S O1S C2S O1S 3_354 3_354 65.9(19)
C6S C2S C3S C5S 3_354 3_354 -147(7)
O1S C2S C3S C5S . 3_354 163(5)
O1S C2S C3S C5S 3_354 3_354 142(6)
C6S C2S C3S O4S 3_354 3_354 86(4)
C5S C2S C3S O4S 3_354 3_354 -127(7)
O1S C2S C3S O4S . 3_354 36(3)
O1S C2S C3S O4S 3_354 3_354 16(4)
C6S C2S C3S O4S 3_354 . 107(3)
C5S C2S C3S O4S 3_354 . -106(6)
O1S C2S C3S O4S . . 57.1(18)
O1S C2S C3S O4S 3_354 . 36(2)
C5S C2S C3S C6S 3_354 3_354 147(7)
O1S C2S C3S C6S . 3_354 -50(2)
O1S C2S C3S C6S 3_354 3_354 -70(2)
C5S C3S O4S O4S 3_354 3_354 179(4)
C2S C3S O4S O4S . 3_354 -141(3)
C6S C3S O4S O4S 3_354 3_354 -120(3)
C5S C3S O4S C3S 3_354 3_354 -86(2)
O4S C3S O4S C3S 3_354 3_354 95(4)
C2S C3S O4S C3S . 3_354 -46.3(18)
C6S C3S O4S C3S 3_354 3_354 -25(2)
C5S C3S O4S C5S 3_354 . -97(3)
O4S C3S O4S C5S 3_354 . 84(3)
C2S C3S O4S C5S . . -57(2)
C6S C3S O4S C5S 3_354 . -36(2)
O4S C3S O4S C5S 3_354 3_354 -179(4)
C2S C3S O4S C5S . 3_354 40.1(18)
C6S C3S O4S C5S 3_354 3_354 62(2)
O4S O4S C5S C3S 3_354 3_354 178(5)
C3S O4S C5S C3S . 3_354 143(4)
C5S O4S C5S C3S 3_354 3_354 124(5)
O4S O4S C5S C2S 3_354 3_354 73(3)
C3S O4S C5S C2S 3_354 3_354 -105(5)
C3S O4S C5S C2S . 3_354 38(3)
C5S O4S C5S C2S 3_354 3_354 19(2)
O4S O4S C5S C6S 3_354 . 94(2)
C3S O4S C5S C6S 3_354 . -84(5)
C3S O4S C5S C6S . . 58.9(18)
C5S O4S C5S C6S 3_354 . 39.9(13)
C3S O4S C5S O4S 3_354 3_354 -178(5)
C3S O4S C5S O4S . 3_354 -35.1(13)
C5S O4S C5S O4S 3_354 3_354 -54.0(14)
O1S O1S C6S C2S 3_354 3_354 169(3)
C6S O1S C6S C2S 3_354 3_354 79(2)
C2S O1S C6S C2S . 3_354 96(2)
C6S O1S C6S O1S 3_354 3_354 -90(4)
C2S O1S C6S O1S . 3_354 -73(3)
C2S O1S C6S O1S 3_354 3_354 -169(3)
O1S O1S C6S C5S 3_354 . 134(3)
C6S O1S C6S C5S 3_354 . 43(2)
C2S O1S C6S C5S . . 60.3(17)
C2S O1S C6S C5S 3_354 . -35.9(14)
O1S O1S C6S C3S 3_354 3_354 115(3)
C6S O1S C6S C3S 3_354 3_354 25(2)
C2S O1S C6S C3S . 3_354 42(2)
C2S O1S C6S C3S 3_354 3_354 -54.7(16)
C3S C5S C6S C2S 3_354 3_354 -149(6)
O4S C5S C6S C2S . 3_354 -124(4)
O4S C5S C6S C2S 3_354 3_354 -99(4)
C3S C5S C6S O1S 3_354 3_354 -69(4)
C2S C5S C6S O1S 3_354 3_354 80(4)
O4S C5S C6S O1S . 3_354 -44(3)
O4S C5S C6S O1S 3_354 3_354 -19(3)
C3S C5S C6S O1S 3_354 . -84(4)
C2S C5S C6S O1S 3_354 . 65(4)
O4S C5S C6S O1S . . -59.0(16)
O4S C5S C6S O1S 3_354 . -33.7(18)
C2S C5S C6S C3S 3_354 3_354 149(6)
O4S C5S C6S C3S . 3_354 25(3)
O4S C5S C6S C3S 3_354 3_354 50(3)
